data_7244215
loop_
_publ_author_name
'Shircliff, Anthony D.'
'Allbritton, Elisabeth M. A.'
'Davilla, Dustin J.'
'Gorbet, Michael-Joseph'
'Jones, Donald G.'
'Tresp, David S.'
'Allen, Michael B.'
'Shrestha, Alina'
'Burgess, Gwendolyn E.'
'Eze, John I.'
'Fernandez, Andrea T.'
'Ramirez, Daniel'
'Shoff, Kody J.'
'Crispin, Garet G.'
'Crone, Sarah B.'
'Flinn, Michael'
'Tran, Tien'
'Bryce, Darby S.'
'Bond, Abbagale L.'
'Shockey, Dylan W.'
'Oliver, Allen G.'
'Krause, Jeanette A.'
'Prior, Timothy J.'
'Hubin, Timothy J.'

_publ_section_title
;
 Expanding and quantifying the crystal chemistry of the flexible ligand
 15aneN5
;
_journal_issue 6
_journal_name_full CrystEngComm
_journal_page_first 1218
_journal_page_last 1236
_journal_paper_doi 10.1039/D1CE01534F
_journal_volume 24
_journal_year 2022
_chemical_formula_moiety 'C13.76 H30.64 Fe I0.12 N5 O3.76, F6 P'
_chemical_formula_sum 'C13.76 H30.64 F6 Fe I0.12 N5 O3.76 P'
_chemical_formula_weight 542.40
_space_group_crystal_system orthorhombic
_space_group_IT_number 64
_space_group_name_Hall '-C 2ac 2'
_space_group_name_H-M_alt 'C m c e'
_atom_sites_solution_hydrogens mixed
_atom_sites_solution_primary dual
_audit_creation_date 2021-07-22
_audit_creation_method
;
Olex2 1.3
(compiled 2020.11.12 svn.r5f609507 for OlexSys, GUI svn.r6272)
;
_audit_update_record
;
2021-08-04 deposited with the CCDC.	2022-01-04 downloaded from the CCDC.
;
_cell_angle_alpha 90
_cell_angle_beta 90
_cell_angle_gamma 90
_cell_formula_units_Z 8
_cell_length_a 17.9648(14)
_cell_length_b 19.2765(14)
_cell_length_c 12.8235(10)
_cell_measurement_reflns_used 9932
_cell_measurement_temperature 150
_cell_measurement_theta_max 31.1725
_cell_measurement_theta_min 2.418
_cell_volume 4440.8(6)
_computing_cell_refinement 'Bruker SAINT v8.37A'
_computing_data_collection 'Bruker APEX3 v2016.1.0'
_computing_data_reduction 'Bruker SAINT v8.37A'
_computing_molecular_graphics 'Olex2 1.3 (Dolomanov et al., 2009)'
_computing_publication_material 'Olex2 1.3 (Dolomanov et al., 2009)'
_computing_structure_refinement 'SHELXL 2018/3 (Sheldrick, 2015)'
_computing_structure_solution 'SHELXT 2014/5 (Sheldrick, 2014)'
_diffrn_ambient_temperature 150(2)
_diffrn_measured_fraction_theta_full 1.000
_diffrn_measured_fraction_theta_max 1.000
_diffrn_measurement_device_type 'Bruker PHOTON100 CMOS'
_diffrn_measurement_method 'omega-phi scans'
_diffrn_radiation_monochromator 'Si-<111> channel cut crystal'
_diffrn_radiation_type synchrotron
_diffrn_radiation_wavelength 0.7749
_diffrn_reflns_av_R_equivalents 0.0429
_diffrn_reflns_av_unetI/netI 0.0233
_diffrn_reflns_Laue_measured_fraction_full 1.000
_diffrn_reflns_Laue_measured_fraction_max 1.000
_diffrn_reflns_limit_h_max 23
_diffrn_reflns_limit_h_min -24
_diffrn_reflns_limit_k_max 25
_diffrn_reflns_limit_k_min -25
_diffrn_reflns_limit_l_max 17
_diffrn_reflns_limit_l_min -17
_diffrn_reflns_number 28456
_diffrn_reflns_point_group_measured_fraction_full 1.000
_diffrn_reflns_point_group_measured_fraction_max 1.000
_diffrn_reflns_theta_full 27.706
_diffrn_reflns_theta_max 31.175
_diffrn_reflns_theta_min 2.304
_diffrn_source synchrotron
_exptl_absorpt_coefficient_mu 1.253
_exptl_absorpt_correction_T_max 0.9281
_exptl_absorpt_correction_T_min 0.7985
_exptl_absorpt_correction_type multi-scan
_exptl_absorpt_process_details 'SADABS v2014.5 (Sheldrick)'
_exptl_crystal_colour 'brownish orange'
_exptl_crystal_colour_modifier brownish
_exptl_crystal_colour_primary orange
_exptl_crystal_density_diffrn 1.623
_exptl_crystal_description block
_exptl_crystal_F_000 2237
_exptl_crystal_size_max 0.07
_exptl_crystal_size_mid 0.05
_exptl_crystal_size_min 0.03
_refine_diff_density_max 0.923
_refine_diff_density_min -0.554
_refine_diff_density_rms 0.077
_refine_ls_extinction_method none
_refine_ls_goodness_of_fit_ref 1.033
_refine_ls_hydrogen_treatment mixed
_refine_ls_matrix_type full
_refine_ls_number_parameters 204
_refine_ls_number_reflns 2871
_refine_ls_number_restraints 219
_refine_ls_restrained_S_all 1.040
_refine_ls_R_factor_all 0.0640
_refine_ls_R_factor_gt 0.0528
_refine_ls_shift/su_max 0.001
_refine_ls_shift/su_mean 0.000
_refine_ls_structure_factor_coef Fsqd
_refine_ls_weighting_details 'w=1/[\s^2^(Fo^2^)+(0.0946P)^2^+9.1471P] where P=(Fo^2^+2Fc^2^)/3'
_refine_ls_weighting_scheme calc
_refine_ls_wR_factor_gt 0.1538
_refine_ls_wR_factor_ref 0.1651
_reflns_Friedel_coverage 0.000
_reflns_number_gt 2293
_reflns_number_total 2871
_reflns_threshold_expression 'I > 2\s(I)'
_cod_data_source_file d1ce01534f2.cif
_cod_data_source_block dd07acmca
_cod_depositor_comments 'Adding full bibliography for 7244202--7244217.cif.'
_cod_original_sg_symbol_Hall '-C 2bc 2'
_cod_database_code 7244215
_shelx_shelxl_version_number 2018/3
_shelx_space_group_comment
;
The symmetry employed for this shelxl refinement is uniquely defined
by the following loop, which should always be used as a source of
symmetry information in preference to the above space-group names.
They are only intended as comments.
;
_shelx_estimated_absorpt_t_max 0.963
_shelx_estimated_absorpt_t_min 0.917
_olex2_refinement_description
;
1. Restrained distances
 C6-H6B = C6-H6A
 0.99 with sigma of 0.02
 H6B-H6A
 1.62 with sigma of 0.02
2. Uiso/Uaniso restraints and constraints
Uanis(C4) \\sim Ueq, Uanis(C5) \\sim Ueq, Uanis(C6) \\sim Ueq, Uanis(C7) \\sim
Ueq, Uanis(F4) \\sim Ueq, Uanis(O2A) \\sim Ueq, Uanis(O2B) \\sim Ueq: with
sigma of 0.004 and sigma for terminal atoms of 0.008
3. Rigid body (RIGU) restrains
 All non-hydrogen atoms
 with sigma for 1-2 distances of 0.004 and sigma for 1-3 distances of 0.004
4. Others
 Fixed Sof: I1(0.06) O1(0.94) O2A(0.58) O2B(0.36) N3(0.5) H3(0.5) C4(0.5)
 H4A(0.5) H4B(0.5) C5(0.5) H5A(0.5) H5B(0.5) C6(0.5) C7(0.5) H7A(0.5) H7B(0.5)
 C8(0.94) C9(0.94) H9A(0.94) H9B(0.94) H9C(0.94) F1(0.5) F3(0.5) H6A(0.5)
 H6B(0.5)
 Fixed X: H3(0.287649)
 Fixed Y: H3(0.49303)
 Fixed Z: H3(0.155781)
5.a Ternary CH refined with riding coordinates:
 N2(H2)
5.b Ternary CH refined with riding coordinates and stretchable bonds:
 N1(H1)
5.c Secondary CH2 refined with riding coordinates:
 C1(H1A,H1B), C2(H2A,H2B), C3(H3A,H3B), C4(H4A,H4B), C5(H5A,H5B), C7(H7A,H7B)
5.d Idealised Me refined as rotating group:
 C9(H9A,H9B,H9C)
;
_olex2_submission_special_instructions 'No special instructions were received'

loop_
_space_group_symop_operation_xyz
'x, y, z'
'-x, -y+1/2, z+1/2'
'-x, y+1/2, -z+1/2'
'x, -y, -z'
'x+1/2, y+1/2, z'
'-x+1/2, -y+1, z+1/2'
'-x+1/2, y+1, -z+1/2'
'x+1/2, -y+1/2, -z'
'-x, -y, -z'
'x, y-1/2, -z-1/2'
'x, -y-1/2, z-1/2'
'-x, y, z'
'-x+1/2, -y+1/2, -z'
'x+1/2, y, -z-1/2'
'x+1/2, -y, z-1/2'
'-x+1/2, y+1/2, z'

loop_
_atom_site_label
_atom_site_type_symbol
_atom_site_fract_x
_atom_site_fract_y
_atom_site_fract_z
_atom_site_U_iso_or_equiv
_atom_site_adp_type
_atom_site_occupancy
_atom_site_site_symmetry_order
_atom_site_calc_flag
_atom_site_refinement_flags_posn
_atom_site_refinement_flags_adp
_atom_site_refinement_flags_occupancy
_atom_site_disorder_assembly
_atom_site_disorder_group
I1 I 0.3328(5) 0.6133(4) 0.0741(7) 0.0686(19) Uani 0.06 1 d . . P A 2
Fe1 Fe 0.250000 0.61043(3) 0.250000 0.03303(19) Uani 1 2 d S T P A .
O1 O 0.32275(15) 0.61192(14) 0.1382(3) 0.0526(6) Uani 0.94 1 d . . P A 1
O2A O 0.2741(4) 0.5698(4) -0.0123(5) 0.0712(14) Uani 0.58 1 d . U P A 1
O2B O 0.2753(7) 0.6030(6) -0.0174(9) 0.075(2) Uani 0.36 1 d . U P A 1
N1 N 0.31499(14) 0.70450(13) 0.3011(2) 0.0442(6) Uani 1 1 d . . . . .
H1 H 0.3527(18) 0.7111(3) 0.246(3) 0.066 Uiso 1 1 calc R U . . .
N2 N 0.33999(15) 0.57284(15) 0.3575(2) 0.0543(7) Uani 1 1 d . . . . .
H2 H 0.314711 0.560096 0.424275 0.081 Uiso 1 1 calc R U . B -1
N3 N 0.2560(4) 0.4934(3) 0.2219(4) 0.0500(14) Uani 0.5 1 d . . P A .
H3 H 0.287649 0.493030 0.155781 0.075 Uiso 0.5 1 d . U P C 1
C1 C 0.27233(18) 0.76877(15) 0.3010(3) 0.0482(7) Uani 1 1 d . . . . .
H1A H 0.306007 0.809376 0.303892 0.058 Uiso 1 1 calc R U . . .
H1B H 0.238455 0.770460 0.361887 0.058 Uiso 1 1 calc R U . . .
C2 C 0.3579(2) 0.6944(2) 0.3957(3) 0.0636(9) Uani 1 1 d . . . . .
H2A H 0.324806 0.694570 0.457493 0.076 Uiso 1 1 calc R U . . .
H2B H 0.395164 0.731866 0.403868 0.076 Uiso 1 1 calc R U . . .
C3 C 0.3962(2) 0.6246(2) 0.3846(4) 0.0677(10) Uani 1 1 d . . . . .
H3A H 0.434565 0.626923 0.329285 0.081 Uiso 1 1 calc R U . . .
H3B H 0.420796 0.611752 0.450890 0.081 Uiso 1 1 calc R U . . .
C4 C 0.3723(5) 0.5054(5) 0.3137(7) 0.0486(17) Uani 0.5 1 d . U P A -1
H4A H 0.405298 0.482745 0.365283 0.08(3) Uiso 0.5 1 calc R . P A -1
H4B H 0.400959 0.514342 0.249120 0.097 Uiso 0.5 1 calc R U P A -1
C5 C 0.3008(7) 0.4583(7) 0.2900(11) 0.055(3) Uani 0.5 1 d . U P A -1
H5A H 0.316406 0.413550 0.259093 0.066 Uiso 0.5 1 calc R U P A -1
H5B H 0.273493 0.448668 0.355441 0.066 Uiso 0.5 1 calc R U P A -1
C6 C 0.3216(6) 0.4643(6) 0.2794(11) 0.052(2) Uani 0.5 1 d D U P A -2
C7 C 0.3692(7) 0.5099(6) 0.3511(9) 0.066(3) Uani 0.5 1 d . U P A -2
H7A H 0.371643 0.488908 0.421472 0.080 Uiso 0.5 1 calc R U P A -2
H7B H 0.420466 0.512987 0.323244 0.080 Uiso 0.5 1 calc R U P A -2
C8 C 0.3270(4) 0.5981(4) 0.0404(6) 0.0618(16) Uani 0.94 1 d . . P A 1
C9 C 0.4037(3) 0.6044(3) -0.0054(4) 0.0786(13) Uani 0.94 1 d . . P A 1
H9A H 0.426447 0.647916 0.017822 0.118 Uiso 0.94 1 calc R U P A 1
H9B H 0.400274 0.604175 -0.081709 0.118 Uiso 0.94 1 calc R U P A 1
H9C H 0.434264 0.565217 0.017674 0.118 Uiso 0.94 1 calc R U P A 1
P1 P 0.500000 0.80457(7) 0.16973(9) 0.0474(3) Uani 1 2 d S T P . .
F1 F 0.4817(14) 0.8335(5) 0.2774(4) 0.178(8) Uani 0.5 1 d . . P D 1
F2 F 0.500000 0.88103(17) 0.1206(3) 0.0743(9) Uani 1 2 d S T P D .
F3 F 0.5083(7) 0.7761(2) 0.0554(3) 0.084(2) Uani 0.5 1 d . . P D .
F4 F 0.500000 0.7276(2) 0.2130(4) 0.1083(15) Uani 1 2 d S TU P D .
F5 F 0.41266(15) 0.8038(2) 0.1643(3) 0.1273(15) Uani 1 1 d . . . . .
H6A H 0.317(8) 0.415(2) 0.301(10) 0.153 Uiso 0.5 1 d D U P E -2
H6B H 0.344(8) 0.467(6) 0.209(5) 0.153 Uiso 0.5 1 d D U P F -2

loop_
_atom_site_aniso_label
_atom_site_aniso_U_11
_atom_site_aniso_U_22
_atom_site_aniso_U_33
_atom_site_aniso_U_23
_atom_site_aniso_U_13
_atom_site_aniso_U_12
I1 0.075(3) 0.063(4) 0.068(5) -0.005(3) 0.017(4) -0.013(3)
Fe1 0.0298(3) 0.0267(3) 0.0427(3) 0.000 -0.0072(2) 0.000
O1 0.0475(14) 0.0569(16) 0.0532(15) -0.0091(13) 0.0035(12) -0.0002(11)
O2A 0.072(3) 0.081(3) 0.061(2) -0.016(2) 0.002(2) -0.005(2)
O2B 0.075(4) 0.082(4) 0.067(4) -0.004(3) -0.003(3) 0.000(3)
N1 0.0407(12) 0.0396(12) 0.0524(14) -0.0032(10) -0.0039(11) -0.0055(10)
N2 0.0448(13) 0.0502(14) 0.0679(17) 0.0072(13) -0.0131(13) 0.0047(11)
N3 0.052(3) 0.038(2) 0.060(4) -0.005(2) 0.005(3) -0.001(2)
C1 0.0492(15) 0.0326(13) 0.0629(19) -0.0088(12) 0.0093(14) -0.0058(11)
C2 0.062(2) 0.064(2) 0.064(2) -0.0029(16) -0.0249(17) -0.0184(17)
C3 0.0446(18) 0.073(2) 0.085(3) 0.009(2) -0.0296(18) -0.0040(16)
C4 0.046(3) 0.048(3) 0.052(3) 0.001(3) -0.005(3) 0.021(2)
C5 0.059(4) 0.044(4) 0.062(4) -0.002(3) 0.007(3) 0.006(3)
C6 0.050(5) 0.038(4) 0.069(5) 0.007(3) 0.008(4) 0.015(4)
C7 0.063(4) 0.068(3) 0.068(4) 0.008(3) -0.003(3) 0.013(3)
C8 0.053(2) 0.066(4) 0.066(4) -0.001(3) 0.001(2) 0.013(2)
C9 0.069(3) 0.092(3) 0.075(3) -0.009(2) 0.020(2) 0.009(2)
P1 0.0387(5) 0.0564(7) 0.0470(6) 0.0065(5) 0.000 0.000
F1 0.31(2) 0.169(6) 0.052(2) -0.035(3) 0.060(7) -0.040(12)
F2 0.075(2) 0.0575(17) 0.091(2) 0.0068(16) 0.000 0.000
F3 0.096(6) 0.080(2) 0.077(2) -0.0123(19) 0.053(5) -0.008(4)
F4 0.116(3) 0.085(3) 0.124(3) 0.052(2) 0.000 0.000
F5 0.0458(13) 0.147(3) 0.189(4) 0.063(3) 0.0390(18) 0.0073(15)

loop_
_atom_type_symbol
_atom_type_description
_atom_type_scat_dispersion_real
_atom_type_scat_dispersion_imag
_atom_type_scat_source
C C 0.0040 0.0020 'International Tables Vol C Tables 4.2.6.8 and 6.1.1.4'
H H 0.0000 0.0000 'International Tables Vol C Tables 4.2.6.8 and 6.1.1.4'
F F 0.0211 0.0125 'International Tables Vol C Tables 4.2.6.8 and 6.1.1.4'
Fe Fe 0.3555 0.9930 'International Tables Vol C Tables 4.2.6.8 and 6.1.1.4'
I I -0.3071 2.1212 'International Tables Vol C Tables 4.2.6.8 and 6.1.1.4'
N N 0.0076 0.0040 'International Tables Vol C Tables 4.2.6.8 and 6.1.1.4'
O O 0.0132 0.0074 'International Tables Vol C Tables 4.2.6.8 and 6.1.1.4'
P P 0.1183 0.1134 'International Tables Vol C Tables 4.2.6.8 and 6.1.1.4'

loop_
_geom_angle_atom_site_label_1
_geom_angle_atom_site_label_2
_geom_angle_atom_site_label_3
_geom_angle
_geom_angle_site_symmetry_1
_geom_angle_site_symmetry_3
_geom_angle_publ_flag
I1 Fe1 I1 177.7(4) 7_545 . ?
O1 Fe1 I1 170.8(2) . 7_545 ?
O1 Fe1 I1 8.9(2) 7_545 7_545 ?
O1 Fe1 O1 178.30(16) . 7_545 ?
O1 Fe1 N1 81.61(11) . . ?
O1 Fe1 N1 97.02(11) 7_545 . ?
O1 Fe1 N1 81.60(11) 7_545 7_545 ?
O1 Fe1 N1 97.02(11) . 7_545 ?
O1 Fe1 N2 92.08(12) 7_545 . ?
O1 Fe1 N2 88.47(12) . . ?
O1 Fe1 N2 88.47(12) 7_545 7_545 ?
O1 Fe1 N2 92.08(12) . 7_545 ?
O1 Fe1 N3 82.31(16) 7_545 7_545 ?
O1 Fe1 N3 82.31(16) . . ?
O1 Fe1 N3 99.38(16) . 7_545 ?
O1 Fe1 N3 99.38(16) 7_545 . ?
N1 Fe1 I1 91.5(2) . 7_545 ?
N1 Fe1 I1 86.64(18) 7_545 7_545 ?
N1 Fe1 I1 91.5(2) 7_545 . ?
N1 Fe1 I1 86.63(18) . . ?
N1 Fe1 N1 72.89(13) . 7_545 ?
N1 Fe1 N3 140.6(2) 7_545 . ?
N1 Fe1 N3 144.6(2) 7_545 7_545 ?
N1 Fe1 N3 144.6(2) . . ?
N1 Fe1 N3 140.6(2) . 7_545 ?
N2 Fe1 I1 97.0(2) 7_545 7_545 ?
N2 Fe1 I1 97.0(2) . . ?
N2 Fe1 I1 83.7(2) . 7_545 ?
N2 Fe1 I1 83.7(2) 7_545 . ?
N2 Fe1 N1 73.03(10) 7_545 7_545 ?
N2 Fe1 N1 73.03(10) . . ?
N2 Fe1 N1 144.23(10) 7_545 . ?
N2 Fe1 N1 144.23(10) . 7_545 ?
N2 Fe1 N2 142.33(15) 7_545 . ?
N2 Fe1 N3 67.6(2) . 7_545 ?
N2 Fe1 N3 75.2(2) 7_545 7_545 ?
N2 Fe1 N3 75.2(2) . . ?
N2 Fe1 N3 67.6(2) 7_545 . ?
N3 Fe1 I1 82.1(2) . . ?
N3 Fe1 I1 100.2(2) . 7_545 ?
N3 Fe1 I1 82.1(2) 7_545 7_545 ?
N3 Fe1 I1 100.2(2) 7_545 . ?
N3 Fe1 N3 18.9(3) . 7_545 ?
C8 O1 Fe1 139.3(4) . . ?
O2B O2A C8 66.9(15) . . ?
O2A O2B C8 83.4(16) . . ?
Fe1 N1 H1 104.5 . . ?
C1 N1 Fe1 114.29(19) . . ?
C1 N1 H1 104.5 . . ?
C2 N1 Fe1 114.3(2) . . ?
C2 N1 H1 104.5 . . ?
C2 N1 C1 113.2(3) . . ?
Fe1 N2 H2 106.1 . . ?
C3 N2 Fe1 115.0(2) . . ?
C3 N2 H2 106.1 . . ?
C3 N2 C4 113.9(4) . . ?
C4 N2 Fe1 108.8(4) . . ?
C4 N2 H2 106.1 . . ?
C7 N2 Fe1 122.9(5) . . ?
C7 N2 C3 111.5(6) . . ?
Fe1 N3 H3 99.5(4) . . ?
C5 N3 Fe1 114.6(7) . . ?
C5 N3 H3 101.5(8) . . ?
N1 C1 C1 106.0(2) . 7_545 ?
N1 C1 H1A 110.5 . . ?
N1 C1 H1B 110.5 . . ?
C1 C1 H1A 110.5 7_545 . ?
C1 C1 H1B 110.5 7_545 . ?
H1A C1 H1B 108.7 . . ?
N1 C2 H2A 110.5 . . ?
N1 C2 H2B 110.5 . . ?
N1 C2 C3 106.3(3) . . ?
H2A C2 H2B 108.7 . . ?
C3 C2 H2A 110.5 . . ?
C3 C2 H2B 110.5 . . ?
N2 C3 C2 108.3(3) . . ?
N2 C3 H3A 110.0 . . ?
N2 C3 H3B 110.0 . . ?
C2 C3 H3A 110.0 . . ?
C2 C3 H3B 110.0 . . ?
H3A C3 H3B 108.4 . . ?
N2 C4 H4A 110.9 . . ?
N2 C4 H4B 110.9 . . ?
N2 C4 C5 104.3(7) . . ?
H4A C4 H4B 108.9 . . ?
C5 C4 H4A 110.9 . . ?
C5 C4 H4B 110.9 . . ?
N3 C5 C4 108.2(10) . . ?
N3 C5 H5A 110.1 . . ?
N3 C5 H5B 110.1 . . ?
C4 C5 H5A 110.1 . . ?
C4 C5 H5B 110.1 . . ?
H5A C5 H5B 108.4 . . ?
C7 C6 H6A 115(9) . . ?
C7 C6 H6B 107(8) . . ?
H6A C6 H6B 109(3) . . ?
N2 C7 C6 110.0(9) . . ?
N2 C7 H7A 109.7 . . ?
N2 C7 H7B 109.7 . . ?
C6 C7 H7A 109.7 . . ?
C6 C7 H7B 109.7 . . ?
H7A C7 H7B 108.2 . . ?
O1 C8 O2A 123.8(7) . . ?
O1 C8 C9 114.8(6) . . ?
O2A C8 C9 120.4(6) . . ?
O2B C8 O1 122.9(9) . . ?
O2B C8 O2A 29.7(5) . . ?
O2B C8 C9 117.7(9) . . ?
C8 C9 H9A 109.5 . . ?
C8 C9 H9B 109.5 . . ?
C8 C9 H9C 109.5 . . ?
H9A C9 H9B 109.5 . . ?
H9A C9 H9C 109.5 . . ?
H9B C9 H9C 109.5 . . ?
F1 P1 F1 24.9(19) . 12_655 ?
F1 P1 F2 91.1(4) 12_655 . ?
F1 P1 F2 91.1(4) . . ?
F1 P1 F3 172.9(11) . . ?
F1 P1 F3 172.9(11) 12_655 12_655 ?
F1 P1 F3 162.0(11) . 12_655 ?
F1 P1 F3 162.0(11) 12_655 . ?
F1 P1 F4 91.5(4) . . ?
F1 P1 F4 91.5(4) 12_655 . ?
F1 P1 F5 80.1(10) . . ?
F1 P1 F5 80.1(10) 12_655 12_655 ?
F1 P1 F5 105.0(10) 12_655 . ?
F1 P1 F5 105.0(10) . 12_655 ?
F3 P1 F2 87.4(2) . . ?
F3 P1 F2 87.4(2) 12_655 . ?
F3 P1 F3 10.9(10) . 12_655 ?
F3 P1 F4 90.0(3) 12_655 . ?
F3 P1 F4 90.0(3) . . ?
F4 P1 F2 177.3(3) . . ?
F5 P1 F2 89.51(13) . . ?
F5 P1 F2 89.51(13) 12_655 . ?
F5 P1 F3 92.9(5) 12_655 12_655 ?
F5 P1 F3 92.9(5) . . ?
F5 P1 F3 82.0(5) 12_655 . ?
F5 P1 F3 82.0(5) . 12_655 ?
F5 P1 F4 90.37(13) . . ?
F5 P1 F4 90.37(13) 12_655 . ?
F5 P1 F5 174.8(3) . 12_655 ?
F1 F1 P1 77.6(9) 12_655 . ?
F3 F3 P1 84.5(5) 12_655 . ?

loop_
_geom_bond_atom_site_label_1
_geom_bond_atom_site_label_2
_geom_bond_distance
_geom_bond_site_symmetry_2
_geom_bond_publ_flag
I1 Fe1 2.702(9) . ?
Fe1 O1 1.940(3) 7_545 ?
Fe1 O1 1.940(3) . ?
Fe1 N1 2.254(2) 7_545 ?
Fe1 N1 2.254(2) . ?
Fe1 N2 2.245(3) 7_545 ?
Fe1 N2 2.245(3) . ?
Fe1 N3 2.286(5) . ?
Fe1 N3 2.286(5) 7_545 ?
O1 C8 1.285(7) . ?
O2A O2B 0.643(10) . ?
O2A C8 1.288(9) . ?
O2B C8 1.192(14) . ?
N1 H1 0.99(5) . ?
N1 C1 1.457(4) . ?
N1 C2 1.450(4) . ?
N2 H2 1.0000 . ?
N2 C3 1.461(5) . ?
N2 C4 1.530(9) . ?
N2 C7 1.324(12) . ?
N3 H3 1.021(5) . ?
N3 C5 1.366(16) . ?
C1 C1 1.535(7) 7_545 ?
C1 H1A 0.9900 . ?
C1 H1B 0.9900 . ?
C2 H2A 0.9900 . ?
C2 H2B 0.9900 . ?
C2 C3 1.519(6) . ?
C3 H3A 0.9900 . ?
C3 H3B 0.9900 . ?
C4 H4A 0.9900 . ?
C4 H4B 0.9900 . ?
C4 C5 1.602(15) . ?
C5 H5A 0.9900 . ?
C5 H5B 0.9900 . ?
C6 C7 1.534(17) . ?
C6 H6A 0.99(2) . ?
C6 H6B 0.99(2) . ?
C7 H7A 0.9900 . ?
C7 H7B 0.9900 . ?
C8 C9 1.502(9) . ?
C9 H9A 0.9800 . ?
C9 H9B 0.9800 . ?
C9 H9C 0.9800 . ?
P1 F1 1.526(7) . ?
P1 F1 1.526(7) 12_655 ?
P1 F2 1.603(4) . ?
P1 F3 1.573(4) . ?
P1 F3 1.573(4) 12_655 ?
P1 F4 1.584(4) . ?
P1 F5 1.571(3) 12_655 ?
P1 F5 1.571(3) . ?
F1 F1 0.66(5) 12_655 ?
F3 F3 0.30(3) 12_655 ?

loop_
_geom_torsion_atom_site_label_1
_geom_torsion_atom_site_label_2
_geom_torsion_atom_site_label_3
_geom_torsion_atom_site_label_4
_geom_torsion
_geom_torsion_site_symmetry_1
_geom_torsion_site_symmetry_2
_geom_torsion_site_symmetry_3
_geom_torsion_site_symmetry_4
_geom_torsion_publ_flag
Fe1 O1 C8 O2A -6.5(12) . . . . ?
Fe1 O1 C8 O2B 29.2(13) . . . . ?
Fe1 O1 C8 C9 -175.2(3) . . . . ?
Fe1 N1 C1 C1 -43.8(3) . . . 7_545 ?
Fe1 N1 C2 C3 44.8(4) . . . . ?
Fe1 N2 C3 C2 36.9(4) . . . . ?
Fe1 N2 C4 C5 -49.9(8) . . . . ?
Fe1 N2 C7 C6 -12.5(12) . . . . ?
Fe1 N3 C5 C4 -38.0(10) . . . . ?
O2A O2B C8 O1 -101.7(16) . . . . ?
O2A O2B C8 C9 103.4(15) . . . . ?
O2B O2A C8 O1 98.4(17) . . . . ?
O2B O2A C8 C9 -93.5(17) . . . . ?
N1 C2 C3 N2 -51.9(4) . . . . ?
N2 C4 C5 N3 58.1(10) . . . . ?
C1 N1 C2 C3 177.9(3) . . . . ?
C2 N1 C1 C1 -177.0(3) . . . 7_545 ?
C3 N2 C4 C5 -179.7(6) . . . . ?
C3 N2 C7 C6 -155.3(8) . . . . ?
C4 N2 C3 C2 163.5(5) . . . . ?
C7 N2 C3 C2 -177.2(6) . . . . ?
F1 P1 F3 F3 -175.3(13) 12_655 . . 12_655 ?
F2 P1 F1 F1 -90.25(9) . . . 12_655 ?
F2 P1 F3 F3 -89.75(3) . . . 12_655 ?
F3 P1 F1 F1 -175.2(13) 12_655 . . 12_655 ?
F4 P1 F1 F1 90.32(10) . . . 12_655 ?
F4 P1 F3 F3 90.00(3) . . . 12_655 ?
F5 P1 F1 F1 -179.55(14) . . . 12_655 ?
F5 P1 F1 F1 -0.46(14) 12_655 . . 12_655 ?
F5 P1 F3 F3 -0.37(13) . . . 12_655 ?
F5 P1 F3 F3 -179.62(13) 12_655 . . 12_655 ?
